data_2010792
loop_
_publ_author_name
'Mazumdar, G.'
'De, M.'
'Mukhopadhyay, A.'
'Mazumdar, S. K.'
'Mazumder, N.'
'Das, A. K.'
'Knaus, Edward E.'

_publ_section_title
;
 Ethyl 3-(2'-deoxyuridin-5-yl)-3-hydroxy-2-iodopropanoate, a nucleoside
 analogue
;
_journal_issue 4
_journal_name_full 'Acta Crystallographica Section C'
_journal_page_first 494
_journal_page_last 495
_journal_paper_doi 10.1107/S0108270100000998
_journal_volume 56
_journal_year 2000
_chemical_formula_moiety 'C14 H19 I N2 O8'
_chemical_formula_sum 'C14 H19 I N2 O8'
_chemical_formula_weight 470.21
_chemical_name_systematic
;
Ethyl 3-(2'-deoxyuridin-5-yl)-3-hydroxy-2-iodopropanoate
;
_space_group_IT_number 4
_symmetry_cell_setting monoclinic
_symmetry_space_group_name_Hall 'P 2yb'
_symmetry_space_group_name_H-M 'P 1 21 1'
_audit_creation_method SHELXL
_cell_angle_alpha 90.00
_cell_angle_beta 92.36(3)
_cell_angle_gamma 90.00
_cell_formula_units_Z 2
_cell_length_a 6.748(3)
_cell_length_b 10.466(4)
_cell_length_c 12.555(4)
_cell_measurement_reflns_used 25
_cell_measurement_temperature 293(2)
_cell_measurement_theta_max 14.4
_cell_measurement_theta_min 10.3
_cell_volume 885.9(6)
_computing_cell_refinement 'CAD-4 Software'
_computing_data_collection 'CAD-4 Software (Enraf-Nonius, 1988)'
_computing_data_reduction 'CAD-4 Software'
_computing_molecular_graphics 'ORTEPII (Johnson, 1976)'
_computing_publication_material SHELXL93
_computing_structure_refinement 'SHELXL93 (Sheldrick, 1993)'
_computing_structure_solution 'SHELXS86 (Sheldrick, 1990)'
_diffrn_ambient_temperature 293(2)
_diffrn_measurement_device 'Enraf-Nonius CAD-4'
_diffrn_measurement_method \w-2\q
_diffrn_radiation_monochromator graphite
_diffrn_radiation_source 'fine-focus sealed tube'
_diffrn_radiation_type MoK\a
_diffrn_radiation_wavelength .71069
_diffrn_reflns_av_R_equivalents .046
_diffrn_reflns_av_sigmaI/netI .070
_diffrn_reflns_limit_h_max 8
_diffrn_reflns_limit_h_min -8
_diffrn_reflns_limit_k_max 12
_diffrn_reflns_limit_k_min 0
_diffrn_reflns_limit_l_max 14
_diffrn_reflns_limit_l_min 0
_diffrn_reflns_number 3290
_diffrn_reflns_theta_max 25
_diffrn_reflns_theta_min 2.53
_diffrn_standards_decay_% negligible
_diffrn_standards_interval_count 100
_diffrn_standards_number 3
_exptl_absorpt_coefficient_mu 1.852
_exptl_absorpt_correction_T_max .690
_exptl_absorpt_correction_T_min .607
_exptl_absorpt_correction_type empirical
_exptl_absorpt_process_details 'via \y scan (North et al., 1968)'
_exptl_crystal_colour colourless
_exptl_crystal_density_diffrn 1.763
_exptl_crystal_density_meas ?
_exptl_crystal_density_method none
_exptl_crystal_description block
_exptl_crystal_F_000 468
_exptl_crystal_size_max .35
_exptl_crystal_size_mid .25
_exptl_crystal_size_min .20
_refine_diff_density_max .335
_refine_diff_density_min -.312
_refine_ls_abs_structure_details 'Flack (1983)'
_refine_ls_abs_structure_Flack -.04(3)
_refine_ls_extinction_method none
_refine_ls_goodness_of_fit_all .928
_refine_ls_goodness_of_fit_obs .925
_refine_ls_hydrogen_treatment mixed
_refine_ls_matrix_type full
_refine_ls_number_parameters 231
_refine_ls_number_reflns 1585
_refine_ls_number_restraints 2
_refine_ls_restrained_S_all 1.770
_refine_ls_restrained_S_obs .933
_refine_ls_R_factor_all .044
_refine_ls_R_factor_obs .036
_refine_ls_shift/esd_max .002
_refine_ls_shift/esd_mean .000
_refine_ls_structure_factor_coef Fsqd
_refine_ls_weighting_details 'w = 1/[\s^2^(Fo^2^)+(0.0399P)^2^] where P=(Fo^2^+2Fc^2^)/3'
_refine_ls_weighting_scheme calc
_refine_ls_wR_factor_all .137
_refine_ls_wR_factor_obs .071
_reflns_number_observed 1545
_reflns_number_total 1649
_reflns_observed_criterion I>2\s(I)
_cod_data_source_file bm1390.cif
_cod_data_source_block I
_cod_depositor_comments
;
The following automatic conversions were performed:
'_symmetry_cell_setting' value 'Monoclinic' changed to 'monoclinic'
according to '/home/saulius/struct/CIF-dictionaries/cif_core.dic'
dictionary named 'cif_core.dic' version 2.4.1 from 2010-06-29.

Automatic conversion script
Id: cif_fix_enum 1527 2010-12-29 10:47:43Z saulius 

The following automatic conversions were performed:

'_symmetry_cell_setting' value 'Monoclinic' changed to 'monoclinic'
according to /home/saulius/struct/CIF-dictionaries/cif_core.dic
dictionary named 'cif_core.dic' version 2.4.1 from 2010-06-29.

Automatic conversion script
Id: cif_fix_values 1715 2011-07-08 13:25:40Z adriana 

The following automatic conversions were performed:

'_exptl_crystal_density_meas' value 'not measured' was changed to '?'
- the value is perceived as not measured.

Automatic conversion script
Id: cif_fix_values 3008 2015-01-20 13:52:24Z robertas 

The following automatic conversions were performed:

'_refine_ls_weighting_scheme' value 'calc w =
1/[\s^2^(Fo^2^)+(0.0399P)^2^] where P=(Fo^2^+2Fc^2^)/3' was changed
to 'calc'. New tag '_refine_ls_weighting_details' was created. The
value of the new tag was set to 'w = 1/[\s^2^(Fo^2^)+(0.0399P)^2^]
where P=(Fo^2^+2Fc^2^)/3'.

Automatic conversion script
Id: cif_fix_values 3143 2015-03-26 13:38:13Z robertas 
;
_cod_original_sg_symbol_H-M 'P 21'
_cod_database_code 2010792
_cod_database_fobs_code 2010792

loop_
_symmetry_equiv_pos_as_xyz
'x, y, z'
'-x, y+1/2, -z'

loop_
_atom_site_aniso_label
_atom_site_aniso_U_11
_atom_site_aniso_U_22
_atom_site_aniso_U_33
_atom_site_aniso_U_12
_atom_site_aniso_U_13
_atom_site_aniso_U_23
I .0614(3) .1360(6) .0528(3) .0082(4) .0080(2) .0103(5)
C7 .027(2) .028(2) .048(2) .002(3) -.004(2) .001(3)
C8 .039(3) .059(4) .050(3) .003(3) -.005(2) -.005(3)
C9 .066(4) .058(4) .044(3) -.018(4) -.009(3) -.020(3)
O9 .041(2) .076(3) .104(4) .014(3) -.022(2) -.040(3)
O10 .092(4) .069(4) .098(4) -.026(4) .018(3) -.026(4)
C10 .075(6) .106(8) .091(7) -.040(6) -.008(5) -.030(7)
O7 .028(2) .038(2) .060(2) -.001(2) .008(2) .008(2)
C5 .025(3) .030(3) .050(3) .016(2) .001(2) .008(2)
C4 .038(3) .021(2) .054(3) -.011(3) .003(2) -.006(3)
C6 .033(3) .040(3) .039(3) .009(2) .006(2) .000(3)
N1 .023(2) .028(2) .044(3) -.001(2) -.002(2) .002(2)
O4 .034(2) .033(2) .113(4) .004(2) -.016(2) .016(3)
C1' .031(3) .031(3) .040(3) .003(2) -.003(2) .003(2)
C4' .032(3) .041(3) .055(4) .002(2) -.002(3) .004(3)
O4' .049(2) .027(2) .050(2) .011(2) -.020(2) -.004(2)
C5' .037(3) .032(3) .102(5) .004(3) -.005(3) -.012(3)
O5' .028(2) .055(3) .147(5) .012(2) .002(3) -.030(3)
C3' .025(3) .051(4) .050(3) .014(3) -.008(2) -.012(3)
C2' .045(4) .030(3) .051(4) .000(3) -.019(3) -.014(3)
O2 .026(2) .038(2) .080(3) .001(2) -.002(2) -.007(2)
N3 .023(2) .018(2) .065(3) .007(2) -.005(2) .009(2)
C2 .024(3) .045(3) .042(3) .006(3) .004(2) .009(2)
C11 .088(7) .105(8) .095(7) -.049(7) .012(6) -.023(7)
O3' .023(2) .046(3) .119(5) .003(2) -.007(2) -.006(3)

loop_
_atom_site_label
_atom_site_fract_x
_atom_site_fract_y
_atom_site_fract_z
_atom_site_U_iso_or_equiv
_atom_site_thermal_displace_type
_atom_site_calc_flag
_atom_site_refinement_flags
_atom_site_occupancy
_atom_site_disorder_group
_atom_site_type_symbol
I .51789(7) .26018(12) .01926(3) .0832(2) Uani d . 1 . I
C7 .4084(6) .2547(6) .2528(3) .0343(10) Uani d . 1 . C
H17 .3148 .3235 .2339 .078 Uiso calc R 1 . H
C8 .4137(9) .1655(7) .1570(5) .0497(15) Uani d . 1 . C
H8 .4965 .0908 .1743 .078 Uiso calc R 1 . H
C9 .1980(10) .1229(7) .1259(5) .056(2) Uani d D 1 . C
O9 .0584(7) .1941(6) .1303(5) .075(2) Uani d D 1 . O
O10 .1990(9) .0011(6) .1003(5) .086(2) Uani d . 1 . O
C10 -.0022(14) -.0469(11) .0599(10) .091(3) Uani d . 1 . C
H110 -.1066 -.0138 .1030 .078 Uiso calc R 1 . H
H210 -.0069 -.1395 .0609 .078 Uiso calc R 1 . H
O7 .3284(5) .1857(4) .3382(3) .0417(9) Uani d . 1 . O
H7 .402(6) .126(5) .355(4) .078(6) Uiso calc R 1 . H
C5 .6034(8) .3167(5) .2837(4) .0352(12) Uani d . 1 . C
C4 .7684(8) .2403(5) .3159(4) .0376(11) Uani d . 1 . C
C6 .6265(9) .4433(6) .2849(4) .0371(12) Uani d . 1 . C
H6 .5173 .4946 .2674 .078 Uiso calc R 1 . H
N1 .8052(6) .5013(4) .3110(3) .0318(9) Uani d . 1 . N
O4 .7598(7) .1216(4) .3218(4) .0605(13) Uani d . 1 . O
C1' .8355(8) .6415(5) .3127(4) .0344(12) Uani d . 1 . C
H1' .9521 .6638 .2726 .078 Uiso calc R 1 . H
C4' .6169(9) .8133(6) .3213(5) .0427(14) Uani d . 1 . C
H4' .6152 .8855 .2716 .078 Uiso calc R 1 . H
O4' .6644(6) .6983(4) .2648(3) .0427(10) Uani d . 1 . O
C5' .4137(9) .7976(6) .3648(6) .057(2) Uani d . 1 . C
H15' .3230 .7637 .3099 .078 Uiso calc R 1 . H
H25' .4196 .7379 .4239 .078 Uiso calc R 1 . H
O5' .3449(6) .9175(5) .3996(6) .077(2) Uani d . 1 . O
H5' .236(6) .933(4) .371(5) .078(6) Uiso calc R 1 . H
C3' .7830(8) .8316(6) .4036(5) .042(2) Uani d . 1 . C
H13' .7328 .8673 .4694 .078 Uiso calc R 1 . H
C2' .8541(10) .6965(5) .4209(5) .043(2) Uani d . 1 . C
H12' .9906 .6946 .4483 .078 Uiso calc R 1 . H
H22' .7714 .6512 .4698 .078 Uiso calc R 1 . H
O2 1.1324(5) .4784(4) .3499(4) .0477(10) Uani d . 1 . O
N3 .9445(6) .3015(4) .3385(4) .0356(10) Uani d . 1 . N
H3 1.0449 .2551 .3577 .078 Uiso calc R 1 . H
C2 .9729(7) .4295(6) .3331(4) .0370(12) Uani d . 1 . C
C11 -.0237(16) .0033(12) -.0535(10) .096(4) Uani d . 1 . C
H111 -.1490 -.0234 -.0850 .078 Uiso calc R 1 . H
H211 .0817 -.0298 -.0945 .078 Uiso calc R 1 . H
H311 -.0175 .0950 -.0527 .078 Uiso calc R 1 . H
O3' .9423(6) .9034(5) .3691(5) .0630(14) Uani d . 1 . O
H3' .902(2) .956(6) .325(5) .078(6) Uiso calc R 1 . H

loop_
_atom_type_symbol
_atom_type_description
_atom_type_scat_dispersion_real
_atom_type_scat_dispersion_imag
_atom_type_scat_source
C C .0033 .0016 'International Tables Vol C Tables 4.2.6.8 and 6.1.1.4'
H H .0000 .0000 'International Tables Vol C Tables 4.2.6.8 and 6.1.1.4'
N N .0061 .0033 'International Tables Vol C Tables 4.2.6.8 and 6.1.1.4'
O O .0106 .0060 'International Tables Vol C Tables 4.2.6.8 and 6.1.1.4'
I I -.4742 1.8119 'International Tables Vol C Tables 4.2.6.8 and 6.1.1.4'

loop_
_geom_angle_atom_site_label_1
_geom_angle_atom_site_label_2
_geom_angle_atom_site_label_3
_geom_angle
O7 C7 C5 112.4(4)
O7 C7 C8 107.8(5)
C5 C7 C8 114.8(4)
O7 C7 H17 107
C5 C7 H17 107
C8 C7 H17 107
C7 C8 C9 108.8(5)
C7 C8 I 111.9(4)
C9 C8 I 105.3(4)
C7 C8 H8 110
C9 C8 H8 110
I C8 H8 110
O9 C9 O10 128.6(7)
O9 C9 C8 122.4(6)
O10 C9 C8 108.9(6)
C9 O10 C10 112.9(7)
O10 C10 C11 104.4(9)
O10 C10 H110 111
C11 C10 H110 111
O10 C10 H210 111
C11 C10 H210 111
H110 C10 H210 109
C7 O7 H7 109
C6 C5 C4 117.9(5)
C6 C5 C7 122.1(5)
C4 C5 C7 120.0(5)
O4 C4 N3 119.8(5)
O4 C4 C5 122.8(5)
N3 C4 C5 117.4(4)
C5 C6 N1 122.7(5)
C5 C6 H6 119
N1 C6 H6 119
C2 N1 C6 120.8(5)
C2 N1 C1' 115.2(4)
C6 N1 C1' 123.9(4)
O4' C1' C2' 105.4(5)
O4' C1' N1 107.5(4)
C2' C1' N1 113.9(5)
O4' C1' H1' 110
C2' C1' H1' 110
N1 C1' H1' 110
O4' C4' C3' 105.7(5)
O4' C4' C5' 108.2(5)
C3' C4' C5' 115.3(6)
O4' C4' H4' 109
C3' C4' H4' 109
C5' C4' H4' 109
C1' O4' C4' 109.7(4)
O5' C5' C4' 109.3(5)
O5' C5' H15' 110
C4' C5' H15' 110
O5' C5' H25' 110
C4' C5' H25' 110
H15' C5' H25' 108
C5' O5' H5' 110
O3' C3' C4' 114.6(6)
O3' C3' C2' 107.8(5)
C4' C3' C2' 101.7(5)
O3' C3' H13' 111
C4' C3' H13' 111
C2' C3' H13' 111
C1' C2' C3' 102.6(6)
C1' C2' H12' 111
C3' C2' H12' 111
C1' C2' H22' 111
C3' C2' H22' 111
H12' C2' H22' 109
C2 N3 C4 125.1(4)
C2 N3 H3 117
C4 N3 H3 117
O2 C2 N3 122.6(5)
O2 C2 N1 121.7(6)
N3 C2 N1 115.6(5)
C10 C11 H111 109
C10 C11 H211 109
H111 C11 H211 109
C10 C11 H311 109
H111 C11 H311 109
H211 C11 H311 109
C3' O3' H3' 109

loop_
_geom_bond_atom_site_label_1
_geom_bond_atom_site_label_2
_geom_bond_site_symmetry_2
_geom_bond_distance
_geom_bond_publ_flag
I C8 . 2.137(6) ?
C7 O7 . 1.419(6) ?
C7 C5 . 1.504(7) ?
C7 C8 . 1.524(8) ?
C7 H17 . .98 ?
C8 C9 . 1.557(8) ?
C8 H8 . .98 ?
C9 O9 . 1.204(7) ?
C9 O10 . 1.315(9) ?
O10 C10 . 1.516(10) ?
C10 C11 . 1.519(13) ?
C10 H110 . .97 ?
C10 H210 . .97 ?
O7 H7 . .82 ?
C5 C6 . 1.334(8) ?
C5 C4 . 1.416(7) ?
C4 O4 . 1.245(6) ?
C4 N3 . 1.370(7) ?
C6 N1 . 1.378(7) ?
C6 H6 . .93 ?
N1 C2 . 1.377(7) ?
N1 C1' . 1.482(7) ?
C1' O4' . 1.411(6) ?
C1' C2' . 1.476(8) ?
C1' H1' . .98 ?
C4' O4' . 1.440(7) ?
C4' C3' . 1.505(8) ?
C4' C5' . 1.506(9) ?
C4' H4' . .98 ?
C5' O5' . 1.414(8) ?
C5' H15' . .97 ?
C5' H25' . .97 ?
O5' H5' . .82 ?
C3' O3' . 1.395(8) ?
C3' C2' . 1.506(8) ?
C3' H13' . .98 ?
C2' H12' . .97 ?
C2' H22' . .97 ?
O2 C2 . 1.203(7) ?
N3 C2 . 1.355(7) ?
N3 H3 . .86 ?
C11 H111 . .96 ?
C11 H211 . .96 ?
C11 H311 . .96 ?
O3' H3' . .82 ?

loop_
_geom_hbond_atom_site_label_D
_geom_hbond_atom_site_label_H
_geom_hbond_atom_site_label_A
_geom_hbond_site_symmetry_A
_geom_hbond_distance_DH
_geom_hbond_distance_HA
_geom_hbond_distance_DA
_geom_hbond_angle_DHA
_geom_hbond_publ_flag
C6 H6 O4' 1_555 .93 2.35 2.694(8) 101 no
O5' H5' O3' 1_455 .82 2.01 2.732(6) 147 yes
O7 H7 O5' 1_545 .82 2.29 2.912(7) 133 yes
O3' H3' O4 1_565 .82 1.98 2.650(7) 138 yes
N3 H3 O7 1_655 .86 2.07 2.860(6) 152 yes

loop_
_geom_torsion_atom_site_label_1
_geom_torsion_atom_site_label_2
_geom_torsion_atom_site_label_3
_geom_torsion_atom_site_label_4
_geom_torsion
_geom_torsion_publ_flag
O7 C7 C8 C9 61.1(6) ?
C5 C7 C8 C9 -172.8(5) yes
O7 C7 C8 I 177.1(3) ?
C5 C7 C8 I -56.8(6) ?
C7 C8 C9 O9 37.7(9) ?
I C8 C9 O9 -82.5(7) ?
C7 C8 C9 O10 -139.7(6) yes
I C8 C9 O10 100.2(6) ?
O9 C9 O10 C10 7.6(12) ?
C8 C9 O10 C10 -175.3(7) yes
C9 O10 C10 C11 76.7(9) yes
O7 C7 C5 C6 -116.0(6) ?
C8 C7 C5 C6 120.3(7) ?
O7 C7 C5 C4 62.1(7) ?
C8 C7 C5 C4 -61.6(7) ?
C6 C5 C4 O4 176.9(6) ?
C7 C5 C4 O4 -1.2(9) ?
C6 C5 C4 N3 -4.7(8) ?
C7 C5 C4 N3 177.1(5) ?
C4 C5 C6 N1 3.2(9) ?
C7 C5 C6 N1 -178.7(5) ?
C5 C6 N1 C2 2.8(8) ?
C5 C6 N1 C1' 179.8(5) ?
C2 N1 C1' O4' 166.4(4) ?
C6 N1 C1' O4' -10.8(7) ?
C2 N1 C1' C2' -77.2(6) ?
C6 N1 C1' C2' 105.7(6) ?
C2' C1' O4' C4' 19.4(6) ?
N1 C1' O4' C4' 141.3(4) ?
C3' C4' O4' C1' 4.9(6) ?
C5' C4' O4' C1' -119.1(6) ?
O4' C4' C5' O5' -167.1(5) ?
C3' C4' C5' O5' 74.9(7) ?
O4' C4' C3' O3' 89.7(6) ?
C5' C4' C3' O3' -150.9(5) ?
O4' C4' C3' C2' -26.3(7) ?
C5' C4' C3' C2' 93.1(7) ?
O4' C1' C2' C3' -35.6(6) ?
N1 C1' C2' C3' -153.2(5) ?
O3' C3' C2' C1' -83.5(5) ?
C4' C3' C2' C1' 37.4(7) ?
O4 C4 N3 C2 178.8(6) ?
C5 C4 N3 C2 .4(8) ?
C4 N3 C2 O2 -177.1(5) ?
C4 N3 C2 N1 5.3(8) ?
C6 N1 C2 O2 175.5(5) ?
C1' N1 C2 O2 -1.7(7) ?
C6 N1 C2 N3 -6.8(7) ?
C1' N1 C2 N3 175.9(5) ?

loop_
_cod_related_entry_id
_cod_related_entry_database
_cod_related_entry_code
1 ChemSpider 21182571
